data_4081221
loop_
_publ_author_name
'Kwan Huang, Enrique'
'Cheung, Wai-Man'
'Chan, Sharon Lai-Fung'
'Sung, Herman H. Y.'
'Williams, Ian D.'
'Leung, Wa-Hung'

_publ_section_title
;
 Synthesis, Structure, and Reactivity of Trigonal Bipyramidal
 Ruthenium(IV) Trialkyl Complexes
;
_journal_issue 16
_journal_name_full Organometallics
_journal_page_first 4483
_journal_paper_doi 10.1021/om400183n
_journal_volume 32
_journal_year 2013
_chemical_formula_moiety 'C30 H33 F4 O P Ru Si'
_chemical_formula_sum 'C30 H33 F4 O P Ru Si'
_chemical_formula_weight 645.69
_chemical_name_systematic
;
 ? 
;
_space_group_IT_number 2
_space_group_name_Hall '-P 1'
_symmetry_cell_setting triclinic
_symmetry_space_group_name_Hall '-P 1'
_symmetry_space_group_name_H-M 'P -1'
_atom_sites_solution_hydrogens geom
_atom_sites_solution_primary direct
_atom_sites_solution_secondary difmap
_audit_creation_date 2012-03-01
_audit_creation_method
;
  Olex2 1.2-beta
  (compiled Jan 17 2012 15:45:47, GUI svn.r4036)
;
_cell_angle_alpha 77.7230(10)
_cell_angle_beta 79.3130(10)
_cell_angle_gamma 85.6750(10)
_cell_formula_units_Z 2
_cell_length_a 8.1040(8)
_cell_length_b 10.5219(10)
_cell_length_c 17.9803(17)
_cell_measurement_reflns_used 5910
_cell_measurement_temperature 298.0
_cell_measurement_theta_max 27.96
_cell_measurement_theta_min 2.35
_cell_volume 1471.1(2)
_computing_cell_refinement 'SAINT v7.34A (Bruker, 200?)'
_computing_data_collection 'SMART v5.625 (Bruker, 2001)'
_computing_data_reduction 'SAINT v7.34A (Bruker, 200?)'
_computing_molecular_graphics
;
O. V. Dolomanov, L. J. Bourhis, R. J. Gildea, J. A. K. Howard and H. Puschmann,
OLEX2: a complete structure solution, refinement and analysis program.
J. Appl. Cryst. (2009). 42, 339-341.
;
_computing_publication_material
;
O. V. Dolomanov, L. J. Bourhis, R. J. Gildea, J. A. K. Howard and H. Puschmann,
OLEX2: a complete structure solution, refinement and analysis program.
J. Appl. Cryst. (2009). 42, 339-341.
;
_computing_structure_refinement
;
XL, G.M. Sheldrick, Acta Cryst.
(2008). A64, 112-122
;
_computing_structure_solution
;
XS, G.M. Sheldrick, Acta Cryst.
(2008). A64, 112-122
;
_diffrn_ambient_temperature 298.0
_diffrn_detector_area_resol_mean 8
_diffrn_measured_fraction_theta_full 0.975
_diffrn_measured_fraction_theta_max 0.944
_diffrn_measurement_device_type 'Bruker APEX CCD area detector'
_diffrn_measurement_method '\w and \f scans'
_diffrn_radiation_monochromator graphite
_diffrn_radiation_probe x-ray
_diffrn_radiation_type MoK\a
_diffrn_radiation_wavelength 0.71073
_diffrn_reflns_av_R_equivalents 0.0227
_diffrn_reflns_av_unetI/netI 0.0369
_diffrn_reflns_limit_h_max 10
_diffrn_reflns_limit_h_min -10
_diffrn_reflns_limit_k_max 13
_diffrn_reflns_limit_k_min -13
_diffrn_reflns_limit_l_max 21
_diffrn_reflns_limit_l_min -22
_diffrn_reflns_number 10661
_diffrn_reflns_theta_full 25.00
_diffrn_reflns_theta_max 27.00
_diffrn_reflns_theta_min 1.98
_diffrn_source 'sealed tube'
_diffrn_source_current 40
_diffrn_source_power 2.0
_diffrn_source_target Cu
_diffrn_source_voltage 50
_exptl_absorpt_coefficient_mu 0.675
_exptl_absorpt_correction_T_max 1
_exptl_absorpt_correction_T_min 0.934359
_exptl_absorpt_correction_type multi-scan
_exptl_absorpt_process_details
;
SADABS v.2.03 (Bruker,200?) was used for absorption correction.
R(int) was 0.0313 before and 0.0227 after correction.
The Ratio of minimum to maximum transmission is 0.9344.
The \l/2 correction factor is 0.0015.
;
_exptl_crystal_colour red
_exptl_crystal_density_diffrn 1.458
_exptl_crystal_density_method 'not measured'
_exptl_crystal_description block
_exptl_crystal_F_000 660
_exptl_crystal_size_max 0.25
_exptl_crystal_size_mid 0.2
_exptl_crystal_size_min 0.18
_refine_diff_density_max 0.813
_refine_diff_density_min -0.474
_refine_diff_density_rms 0.083
_refine_ls_extinction_method none
_refine_ls_goodness_of_fit_ref 1.007
_refine_ls_hydrogen_treatment constr
_refine_ls_matrix_type full
_refine_ls_number_parameters 346
_refine_ls_number_reflns 6072
_refine_ls_number_restraints 0
_refine_ls_restrained_S_all 1.007
_refine_ls_R_factor_all 0.0350
_refine_ls_R_factor_gt 0.0306
_refine_ls_shift/su_max 0.001
_refine_ls_shift/su_mean 0.000
_refine_ls_structure_factor_coef Fsqd
_refine_ls_weighting_details 'calc w=1/[\s^2^(Fo^2^)+(0.0552P)^2^+0.0000P] where P=(Fo^2^+2Fc^2^)/3'
_refine_ls_weighting_scheme calc
_refine_ls_wR_factor_gt 0.0790
_refine_ls_wR_factor_ref 0.0813
_reflns_number_gt 5475
_reflns_number_total 6072
_reflns_threshold_expression >2sigma(I)
_cod_data_source_file om400183n_si_002.cif
_cod_data_source_block erq26
_cod_depositor_comments
;
The following automatic conversions were performed:

'_symmetry_cell_setting' value 'Triclinic' changed to 'triclinic'
according to /home/saulius/struct/CIF-dictionaries/cif_core.dic
dictionary named 'cif_core.dic' version 2.4.2 from 2011-04-26.

Automatic conversion script
Id: cif_fix_values 1891 2012-01-12 08:04:46Z andrius 
;
_cod_original_sg_symbol_H-M P-1
_cod_database_code 4081221

loop_
_space_group_symop_id
_space_group_symop_operation_xyz
1 'x, y, z'
2 '-x, -y, -z'

loop_
_atom_site_label
_atom_site_type_symbol
_atom_site_fract_x
_atom_site_fract_y
_atom_site_fract_z
_atom_site_U_iso_or_equiv
_atom_site_adp_type
_atom_site_occupancy
_atom_site_symmetry_multiplicity
_atom_site_calc_flag
_atom_site_refinement_flags
Ru1 Ru 0.463432(18) 0.542267(14) 0.260385(9) 0.01652(7) Uani 1 1 d .
P1 P 0.36659(6) 0.35766(5) 0.24294(3) 0.01701(11) Uani 1 1 d .
Si1 Si 0.28168(7) 0.79205(6) 0.15253(4) 0.02373(13) Uani 1 1 d .
F2 F 0.33649(15) 0.81124(16) 0.39396(9) 0.0379(3) Uani 1 1 d .
F3 F 0.46509(18) 0.86129(17) 0.51140(8) 0.0409(4) Uani 1 1 d .
F5 F 1.00302(16) 0.72501(19) 0.39983(10) 0.0490(4) Uani 1 1 d .
F6 F 0.87607(16) 0.67303(17) 0.28243(9) 0.0431(4) Uani 1 1 d .
O1 O 0.54181(18) 0.71975(14) 0.27433(9) 0.0228(3) Uani 1 1 d .
C1 C 0.6017(2) 0.74164(19) 0.33306(13) 0.0211(4) Uani 1 1 d .
C2 C 0.5040(2) 0.7900(2) 0.39410(13) 0.0242(4) Uani 1 1 d .
C3 C 0.5694(3) 0.8164(2) 0.45393(13) 0.0266(5) Uani 1 1 d .
C4 C 0.7379(3) 0.7962(2) 0.45824(13) 0.0273(5) Uani 1 1 d .
H4 H 0.7830 0.8153 0.4996 0.033 Uiso 1 1 calc R
C5 C 0.8362(3) 0.7473(2) 0.39968(14) 0.0294(5) Uani 1 1 d .
C6 C 0.7724(3) 0.7206(2) 0.33910(13) 0.0252(4) Uani 1 1 d .
C7 C 0.2539(2) 0.63497(19) 0.22797(12) 0.0200(4) Uani 1 1 d .
H7A H 0.1948 0.5741 0.2078 0.024 Uiso 1 1 calc R
H7B H 0.1793 0.6546 0.2747 0.024 Uiso 1 1 calc R
C8 C 0.1141(3) 0.7976(3) 0.09238(15) 0.0365(6) Uani 1 1 d .
H8A H 0.1440 0.7349 0.0584 0.055 Uiso 1 1 calc R
H8B H 0.1044 0.8853 0.0611 0.055 Uiso 1 1 calc R
H8C H 0.0065 0.7754 0.1263 0.055 Uiso 1 1 calc R
C9 C 0.2488(3) 0.9303(2) 0.20364(15) 0.0324(5) Uani 1 1 d .
H9A H 0.1447 0.9193 0.2417 0.049 Uiso 1 1 calc R
H9B H 0.2405 1.0121 0.1662 0.049 Uiso 1 1 calc R
H9C H 0.3438 0.9325 0.2300 0.049 Uiso 1 1 calc R
C10 C 0.4903(3) 0.8075(2) 0.08609(15) 0.0334(5) Uani 1 1 d .
H10A H 0.5786 0.8134 0.1156 0.050 Uiso 1 1 calc R
H10B H 0.4876 0.8862 0.0457 0.050 Uiso 1 1 calc R
H10C H 0.5135 0.7311 0.0622 0.050 Uiso 1 1 calc R
C11 C 0.5247(2) 0.22722(19) 0.22752(12) 0.0194(4) Uani 1 1 d .
C12 C 0.6187(3) 0.1753(2) 0.28524(14) 0.0273(5) Uani 1 1 d .
H12 H 0.6001 0.2072 0.3318 0.033 Uiso 1 1 calc R
C13 C 0.7393(3) 0.0771(2) 0.27467(15) 0.0323(5) Uani 1 1 d .
H13 H 0.8014 0.0413 0.3147 0.039 Uiso 1 1 calc R
C14 C 0.7707(3) 0.0305(2) 0.20723(15) 0.0297(5) Uani 1 1 d .
H14 H 0.8526 -0.0376 0.2009 0.036 Uiso 1 1 calc R
C15 C 0.6818(3) 0.0841(2) 0.14890(14) 0.0281(5) Uani 1 1 d .
H15 H 0.7047 0.0543 0.1016 0.034 Uiso 1 1 calc R
C16 C 0.5590(3) 0.1812(2) 0.15888(13) 0.0233(4) Uani 1 1 d .
H16 H 0.4978 0.2166 0.1185 0.028 Uiso 1 1 calc R
C21 C 0.2059(2) 0.2758(2) 0.32050(12) 0.0201(4) Uani 1 1 d .
C22 C 0.2015(3) 0.1406(2) 0.34170(12) 0.0226(4) Uani 1 1 d .
H22 H 0.2903 0.0882 0.3199 0.027 Uiso 1 1 calc R
C23 C 0.0665(3) 0.0819(2) 0.39500(13) 0.0273(5) Uani 1 1 d .
H23 H 0.0628 -0.0103 0.4087 0.033 Uiso 1 1 calc R
C24 C -0.0611(3) 0.1574(2) 0.42768(13) 0.0313(5) Uani 1 1 d .
H24 H -0.1527 0.1171 0.4637 0.038 Uiso 1 1 calc R
C25 C -0.0565(3) 0.2919(3) 0.40832(14) 0.0309(5) Uani 1 1 d .
H25 H -0.1441 0.3437 0.4314 0.037 Uiso 1 1 calc R
C26 C 0.0776(3) 0.3512(2) 0.35465(13) 0.0263(5) Uani 1 1 d .
H26 H 0.0809 0.4435 0.3415 0.032 Uiso 1 1 calc R
C31 C 0.2636(2) 0.37252(19) 0.15861(12) 0.0192(4) Uani 1 1 d .
C32 C 0.1352(3) 0.2929(2) 0.15757(13) 0.0243(4) Uani 1 1 d .
H32 H 0.0893 0.2343 0.2034 0.029 Uiso 1 1 calc R
C33 C 0.0735(3) 0.2986(2) 0.08935(14) 0.0290(5) Uani 1 1 d .
H33 H -0.0133 0.2432 0.0888 0.035 Uiso 1 1 calc R
C34 C 0.1385(3) 0.3849(2) 0.02255(14) 0.0271(5) Uani 1 1 d .
H34 H 0.0981 0.3876 -0.0241 0.033 Uiso 1 1 calc R
C35 C 0.2627(3) 0.4673(2) 0.02407(13) 0.0247(4) Uani 1 1 d .
H35 H 0.3054 0.5282 -0.0213 0.030 Uiso 1 1 calc R
C36 C 0.3248(2) 0.4611(2) 0.09161(12) 0.0213(4) Uani 1 1 d .
H36 H 0.4100 0.5179 0.0922 0.026 Uiso 1 1 calc R
C41 C 0.4538(3) 0.4608(2) 0.37344(12) 0.0257(4) Uani 1 1 d .
H41A H 0.5518 0.4551 0.3847 0.031 Uiso 1 1 d R
H41B H 0.4169 0.3845 0.3827 0.031 Uiso 1 1 d R
H41C H 0.3894 0.5072 0.4008 0.031 Uiso 1 1 d R
C42 C 0.6781(2) 0.5101(2) 0.18817(12) 0.0216(4) Uani 1 1 d .
H42A H 0.7036 0.5787 0.1543 0.026 Uiso 1 1 d R
H42B H 0.6661 0.4495 0.1652 0.026 Uiso 1 1 d R
H42C H 0.7548 0.4887 0.2155 0.026 Uiso 1 1 d R

loop_
_atom_site_aniso_label
_atom_site_aniso_U_11
_atom_site_aniso_U_22
_atom_site_aniso_U_33
_atom_site_aniso_U_23
_atom_site_aniso_U_13
_atom_site_aniso_U_12
Ru1 0.01548(9) 0.01828(10) 0.01628(10) -0.00454(6) -0.00278(6) -0.00069(6)
P1 0.0162(2) 0.0182(2) 0.0165(3) -0.0038(2) -0.00243(19) -0.00056(19)
Si1 0.0262(3) 0.0206(3) 0.0255(3) -0.0055(2) -0.0074(2) 0.0021(2)
F2 0.0170(6) 0.0586(9) 0.0419(9) -0.0194(7) -0.0067(6) 0.0060(6)
F3 0.0335(7) 0.0609(10) 0.0303(8) -0.0218(7) 0.0013(6) 0.0033(7)
F5 0.0174(6) 0.0910(13) 0.0478(9) -0.0307(9) -0.0121(6) 0.0035(7)
F6 0.0220(7) 0.0726(11) 0.0430(9) -0.0354(8) -0.0035(6) 0.0085(7)
O1 0.0264(7) 0.0209(7) 0.0244(8) -0.0064(6) -0.0108(6) -0.0022(6)
C1 0.0211(10) 0.0172(9) 0.0255(11) -0.0043(8) -0.0042(8) -0.0034(8)
C2 0.0158(9) 0.0280(11) 0.0290(12) -0.0054(9) -0.0048(8) -0.0002(8)
C3 0.0262(11) 0.0303(11) 0.0227(11) -0.0082(9) 0.0017(9) -0.0033(9)
C4 0.0275(11) 0.0352(12) 0.0220(11) -0.0076(9) -0.0065(9) -0.0080(9)
C5 0.0150(9) 0.0421(13) 0.0329(13) -0.0095(10) -0.0058(9) -0.0026(9)
C6 0.0190(10) 0.0335(12) 0.0248(11) -0.0123(9) -0.0011(8) 0.0002(9)
C7 0.0171(9) 0.0198(10) 0.0239(11) -0.0068(8) -0.0036(8) 0.0016(7)
C8 0.0425(14) 0.0363(13) 0.0353(14) -0.0100(11) -0.0191(11) 0.0071(11)
C9 0.0361(12) 0.0241(11) 0.0400(14) -0.0112(10) -0.0114(11) 0.0053(10)
C10 0.0386(13) 0.0258(11) 0.0313(13) 0.0006(10) -0.0008(10) -0.0043(10)
C11 0.0166(9) 0.0169(9) 0.0245(11) -0.0044(8) -0.0026(8) -0.0021(7)
C12 0.0285(11) 0.0294(11) 0.0262(12) -0.0085(9) -0.0090(9) 0.0039(9)
C13 0.0301(11) 0.0317(12) 0.0374(14) -0.0064(10) -0.0153(10) 0.0065(10)
C14 0.0209(10) 0.0232(11) 0.0450(14) -0.0097(10) -0.0043(10) 0.0038(8)
C15 0.0249(11) 0.0282(11) 0.0325(12) -0.0133(10) -0.0007(9) -0.0004(9)
C16 0.0210(10) 0.0254(11) 0.0246(11) -0.0071(9) -0.0046(8) -0.0004(8)
C21 0.0185(9) 0.0256(10) 0.0164(10) -0.0030(8) -0.0034(8) -0.0041(8)
C22 0.0251(10) 0.0262(11) 0.0171(10) -0.0040(8) -0.0047(8) -0.0041(8)
C23 0.0297(11) 0.0310(12) 0.0214(11) -0.0005(9) -0.0070(9) -0.0106(9)
C24 0.0219(10) 0.0468(14) 0.0219(11) 0.0032(10) -0.0031(9) -0.0116(10)
C25 0.0216(10) 0.0428(14) 0.0255(12) -0.0050(10) -0.0003(9) 0.0014(10)
C26 0.0223(10) 0.0279(11) 0.0261(11) -0.0028(9) -0.0013(9) -0.0001(9)
C31 0.0178(9) 0.0201(10) 0.0206(10) -0.0069(8) -0.0043(8) 0.0028(8)
C32 0.0235(10) 0.0239(10) 0.0249(11) -0.0020(9) -0.0060(9) -0.0020(8)
C33 0.0240(10) 0.0327(12) 0.0334(13) -0.0068(10) -0.0114(9) -0.0044(9)
C34 0.0243(10) 0.0343(12) 0.0258(11) -0.0092(9) -0.0101(9) 0.0037(9)
C35 0.0248(10) 0.0284(11) 0.0195(10) -0.0029(9) -0.0029(8) -0.0006(9)
C36 0.0195(9) 0.0238(10) 0.0209(10) -0.0056(8) -0.0025(8) -0.0015(8)
C41 0.0288(11) 0.0284(11) 0.0205(11) -0.0042(9) -0.0052(9) -0.0038(9)
C42 0.0179(9) 0.0226(10) 0.0238(11) -0.0046(8) -0.0013(8) -0.0029(8)

loop_
_atom_type_symbol
_atom_type_description
_atom_type_scat_dispersion_real
_atom_type_scat_dispersion_imag
_atom_type_scat_source
C C 0.0033 0.0016 'International Tables Vol C Tables 4.2.6.8 and 6.1.1.4'
H H 0.0000 0.0000 'International Tables Vol C Tables 4.2.6.8 and 6.1.1.4'
F F 0.0171 0.0103 'International Tables Vol C Tables 4.2.6.8 and 6.1.1.4'
O O 0.0106 0.0060 'International Tables Vol C Tables 4.2.6.8 and 6.1.1.4'
P P 0.1023 0.0942 'International Tables Vol C Tables 4.2.6.8 and 6.1.1.4'
Ru Ru -1.2594 0.8363 'International Tables Vol C Tables 4.2.6.8 and 6.1.1.4'
Si Si 0.0817 0.0704 'International Tables Vol C Tables 4.2.6.8 and 6.1.1.4'

loop_
_geom_angle_atom_site_label_1
_geom_angle_atom_site_label_2
_geom_angle_atom_site_label_3
_geom_angle
O1 Ru1 P1 176.78(4)
C7 Ru1 P1 87.83(6)
C7 Ru1 O1 88.96(7)
C7 Ru1 C41 117.67(9)
C7 Ru1 C42 125.50(9)
C41 Ru1 P1 89.02(6)
C41 Ru1 O1 92.65(8)
C41 Ru1 C42 116.61(9)
C42 Ru1 P1 88.61(6)
C42 Ru1 O1 93.10(7)
C11 P1 Ru1 116.04(6)
C11 P1 C21 103.37(9)
C11 P1 C31 101.06(9)
C21 P1 Ru1 116.67(7)
C21 P1 C31 101.10(9)
C31 P1 Ru1 116.21(7)
C8 Si1 C7 106.08(11)
C9 Si1 C7 108.12(11)
C9 Si1 C8 110.11(11)
C9 Si1 C10 108.74(12)
C10 Si1 C7 115.63(10)
C10 Si1 C8 108.09(12)
C1 O1 Ru1 127.26(13)
O1 C1 C2 123.56(18)
O1 C1 C6 122.5(2)
C2 C1 C6 113.97(19)
F2 C2 C1 118.19(19)
F2 C2 C3 118.9(2)
C3 C2 C1 122.90(19)
F3 C3 C2 118.98(19)
F3 C3 C4 118.9(2)
C2 C3 C4 122.1(2)
C3 C4 H4 121.9
C5 C4 C3 116.2(2)
C5 C4 H4 121.9
F5 C5 C4 119.7(2)
F5 C5 C6 118.0(2)
C4 C5 C6 122.3(2)
F6 C6 C1 117.85(19)
F6 C6 C5 119.71(19)
C5 C6 C1 122.4(2)
Ru1 C7 H7A 108.0
Ru1 C7 H7B 108.0
Si1 C7 Ru1 117.08(10)
Si1 C7 H7A 108.0
Si1 C7 H7B 108.0
H7A C7 H7B 107.3
Si1 C8 H8A 109.5
Si1 C8 H8B 109.5
Si1 C8 H8C 109.5
H8A C8 H8B 109.5
H8A C8 H8C 109.5
H8B C8 H8C 109.5
Si1 C9 H9A 109.5
Si1 C9 H9B 109.5
Si1 C9 H9C 109.5
H9A C9 H9B 109.5
H9A C9 H9C 109.5
H9B C9 H9C 109.5
Si1 C10 H10A 109.5
Si1 C10 H10B 109.5
Si1 C10 H10C 109.5
H10A C10 H10B 109.5
H10A C10 H10C 109.5
H10B C10 H10C 109.5
C12 C11 P1 119.08(16)
C16 C11 P1 122.38(16)
C16 C11 C12 118.49(19)
C11 C12 H12 120.0
C13 C12 C11 120.1(2)
C13 C12 H12 120.0
C12 C13 H13 119.4
C14 C13 C12 121.1(2)
C14 C13 H13 119.4
C13 C14 H14 120.4
C13 C14 C15 119.2(2)
C15 C14 H14 120.4
C14 C15 H15 119.8
C14 C15 C16 120.4(2)
C16 C15 H15 119.8
C11 C16 H16 119.7
C15 C16 C11 120.6(2)
C15 C16 H16 119.7
C22 C21 P1 121.94(16)
C26 C21 P1 118.60(16)
C26 C21 C22 119.26(19)
C21 C22 H22 119.9
C21 C22 C23 120.1(2)
C23 C22 H22 119.9
C22 C23 H23 119.9
C24 C23 C22 120.2(2)
C24 C23 H23 119.9
C23 C24 H24 119.9
C23 C24 C25 120.3(2)
C25 C24 H24 119.9
C24 C25 H25 120.1
C24 C25 C26 119.8(2)
C26 C25 H25 120.1
C21 C26 C25 120.3(2)
C21 C26 H26 119.9
C25 C26 H26 119.9
C32 C31 P1 122.52(16)
C32 C31 C36 119.02(19)
C36 C31 P1 118.31(15)
C31 C32 H32 119.9
C31 C32 C33 120.2(2)
C33 C32 H32 119.9
C32 C33 H33 119.9
C34 C33 C32 120.2(2)
C34 C33 H33 119.9
C33 C34 H34 120.1
C35 C34 C33 119.7(2)
C35 C34 H34 120.1
C34 C35 H35 119.9
C34 C35 C36 120.2(2)
C36 C35 H35 119.9
C31 C36 H36 119.7
C35 C36 C31 120.68(19)
C35 C36 H36 119.7
Ru1 C41 H41A 109.9
Ru1 C41 H41B 109.7
Ru1 C41 H41C 109.4
H41A C41 H41B 108.2
H41A C41 H41C 109.8
H41B C41 H41C 109.8
Ru1 C42 H42A 110.2
Ru1 C42 H42B 110.3
Ru1 C42 H42C 107.3
H42A C42 H42B 108.5
H42A C42 H42C 110.2
H42B C42 H42C 110.2

loop_
_geom_bond_atom_site_label_1
_geom_bond_atom_site_label_2
_geom_bond_distance
Ru1 P1 2.2511(5)
Ru1 O1 2.0954(14)
Ru1 C7 2.0128(19)
Ru1 C41 2.021(2)
Ru1 C42 2.022(2)
P1 C11 1.835(2)
P1 C21 1.835(2)
P1 C31 1.836(2)
Si1 C7 1.900(2)
Si1 C8 1.877(2)
Si1 C9 1.858(2)
Si1 C10 1.876(2)
F2 C2 1.360(2)
F3 C3 1.353(3)
F5 C5 1.355(2)
F6 C6 1.353(2)
O1 C1 1.309(3)
C1 C2 1.395(3)
C1 C6 1.405(3)
C2 C3 1.369(3)
C3 C4 1.380(3)
C4 H4 0.9500
C4 C5 1.366(3)
C5 C6 1.376(3)
C7 H7A 0.9900
C7 H7B 0.9900
C8 H8A 0.9800
C8 H8B 0.9800
C8 H8C 0.9800
C9 H9A 0.9800
C9 H9B 0.9800
C9 H9C 0.9800
C10 H10A 0.9800
C10 H10B 0.9800
C10 H10C 0.9800
C11 C12 1.395(3)
C11 C16 1.394(3)
C12 H12 0.9500
C12 C13 1.386(3)
C13 H13 0.9500
C13 C14 1.376(4)
C14 H14 0.9500
C14 C15 1.380(3)
C15 H15 0.9500
C15 C16 1.387(3)
C16 H16 0.9500
C21 C22 1.393(3)
C21 C26 1.391(3)
C22 H22 0.9500
C22 C23 1.400(3)
C23 H23 0.9500
C23 C24 1.376(3)
C24 H24 0.9500
C24 C25 1.385(4)
C25 H25 0.9500
C25 C26 1.399(3)
C26 H26 0.9500
C31 C32 1.389(3)
C31 C36 1.392(3)
C32 H32 0.9500
C32 C33 1.396(3)
C33 H33 0.9500
C33 C34 1.385(3)
C34 H34 0.9500
C34 C35 1.384(3)
C35 H35 0.9500
C35 C36 1.386(3)
C36 H36 0.9500
C41 H41A 0.8498
C41 H41B 0.8502
C41 H41C 0.8497
C42 H42A 0.8501
C42 H42B 0.8499
C42 H42C 0.8501
